data_4348361
loop_
_publ_author_name
'Le Fur, Mariane'
'Beyler, Maryline'
'Lepareur, Nicolas'
'Foug\`ere, Olivier'
'Platas-Iglesias, Carlos'
'Rousseaux, Olivier'
'Tripier, Rapha\"el'

_publ_section_title
;
 Pyclen Tri-n-butylphosphonate Ester as Potential Chelator for Targeted
 Radiotherapy: From Yttrium(III) Complexation to (90)Y Radiolabeling.
;
_journal_issue 16
_journal_name_full 'Inorganic chemistry'
_journal_page_first 8003
_journal_page_last 8012
_journal_paper_doi 10.1021/acs.inorgchem.6b01135
_journal_volume 55
_journal_year 2016
_chemical_compound_source 'synthesis as described'
_chemical_formula_moiety 'C52 H96 Ho2 N8 O18 P6, 9(H2 0)'
_chemical_formula_sum 'C52 H114 Ho2 N8 O27 P6'
_chemical_formula_weight 1799.21
_space_group_crystal_system triclinic
_space_group_IT_number 2
_space_group_name_Hall '-P 1'
_space_group_name_H-M_alt 'P -1'
_atom_sites_solution_hydrogens geom
_atom_sites_solution_primary direct
_atom_sites_solution_secondary difmap
_cell_angle_alpha 116.119(2)
_cell_angle_beta 94.796(3)
_cell_angle_gamma 104.039(3)
_cell_formula_units_Z 2
_cell_length_a 14.2369(10)
_cell_length_b 16.5506(11)
_cell_length_c 18.6914(13)
_cell_measurement_reflns_used 9947
_cell_measurement_temperature 150(2)
_cell_measurement_theta_max 27.43
_cell_measurement_theta_min 2.77
_cell_measurement_wavelength 0.71073
_cell_volume 3743.6(5)
_computing_cell_refinement 'Bruker APEX2 (Bruker, 2006)'
_computing_data_collection 'Bruker APEX2 (Bruker, 2006)'
_computing_data_reduction 'Bruker APEX2 (Bruker, 2006)'
_computing_molecular_graphics 'Ortep-3 for Windows (Farrugia, 1997)'
_computing_publication_material 'CRYSCALc (T. Roisnel, local program, 2014)'
_computing_structure_refinement 'SHELXL-97 (Sheldrick, 2008)'
_computing_structure_solution 'SIR97 (Altomare et al., 1999)'
_diffrn_ambient_temperature 150(2)
_diffrn_detector 'CCD plate'
_diffrn_measured_fraction_theta_full 0.991
_diffrn_measured_fraction_theta_max 0.991
_diffrn_measurement_device_type 'APEXII, Bruker-AXS'
_diffrn_measurement_method 'CCD rotation images, thin slices'
_diffrn_radiation_monochromator graphite
_diffrn_radiation_probe x-ray
_diffrn_radiation_source 'fine-focus sealed tube'
_diffrn_radiation_type MoK\a
_diffrn_radiation_wavelength 0.71073
_diffrn_reflns_av_R_equivalents 0.0409
_diffrn_reflns_av_unetI/netI 0.0506
_diffrn_reflns_limit_h_max 18
_diffrn_reflns_limit_h_min -18
_diffrn_reflns_limit_k_max 21
_diffrn_reflns_limit_k_min -21
_diffrn_reflns_limit_l_max 23
_diffrn_reflns_limit_l_min -24
_diffrn_reflns_number 53972
_diffrn_reflns_theta_full 27.48
_diffrn_reflns_theta_max 27.48
_diffrn_reflns_theta_min 2.91
_exptl_absorpt_coefficient_mu 2.306
_exptl_absorpt_correction_T_max 0.851
_exptl_absorpt_correction_T_min 0.807
_exptl_absorpt_correction_type multi-scan
_exptl_absorpt_process_details
;
  [Sheldrick, G.M. (2002). SADABS Bruker AXS Inc., Madison, Wisconsin, USA]
;
_exptl_crystal_colour colourless
_exptl_crystal_density_diffrn 1.596
_exptl_crystal_density_method 'not measured'
_exptl_crystal_description prism
_exptl_crystal_F_000 1844
_exptl_crystal_size_max 0.140
_exptl_crystal_size_mid 0.100
_exptl_crystal_size_min 0.070
_refine_diff_density_max 2.041
_refine_diff_density_min -1.741
_refine_diff_density_rms 0.127
_refine_ls_extinction_method none
_refine_ls_goodness_of_fit_ref 1.043
_refine_ls_hydrogen_treatment mixed
_refine_ls_matrix_type full
_refine_ls_number_parameters 862
_refine_ls_number_reflns 17030
_refine_ls_number_restraints 18
_refine_ls_restrained_S_all 1.044
_refine_ls_R_factor_all 0.0554
_refine_ls_R_factor_gt 0.0367
_refine_ls_shift/su_max 0.029
_refine_ls_shift/su_mean 0.000
_refine_ls_structure_factor_coef Fsqd
_refine_ls_weighting_details 'calc w=1/[\s^2^(Fo^2^)+(0.0343P)^2^+6.6581P] where P=(Fo^2^+2Fc^2^)/3'
_refine_ls_weighting_scheme calc
_refine_ls_wR_factor_gt 0.0815
_refine_ls_wR_factor_ref 0.0914
_reflns_number_gt 12694
_reflns_number_total 17030
_reflns_threshold_expression >2sigma(I)
_cod_data_source_file ic6b01135_si_002.cif
_cod_data_source_block P04180
_cod_depositor_comments
;
The following automatic conversions were performed:

data item '_space_group_crystal_system' value 'Triclinic' was changed
to 'triclinic' in accordance with the
/home/saulius/struct/COD-crude-data/automatic-downloads/DataCite-retrospective/ACS/depositions/lib/dictionaries/cif_core.dic
dictionary named 'cif_core.dic' version 2.4.2 last updated on
2011-04-26.

Automatic conversion script
Id: cif_fix_values 6909 2019-04-08 15:41:33Z antanas 
;
_cod_original_cell_volume 3743.6(4)
_cod_database_code 4348361

loop_
_space_group_symop_operation_xyz
x,y,z
-x,-y,-z

loop_
_atom_site_label
_atom_site_type_symbol
_atom_site_fract_x
_atom_site_fract_y
_atom_site_fract_z
_atom_site_U_iso_or_equiv
_atom_site_adp_type
_atom_site_occupancy
_atom_site_symmetry_multiplicity
_atom_site_calc_flag
_atom_site_refinement_flags
_atom_site_disorder_assembly
_atom_site_disorder_group
Ho1 Ho 0.023082(14) 0.097468(12) 0.915841(10) 0.01442(5) Uani 1 1 d . . .
P1 P -0.11065(8) 0.00824(8) 0.72282(6) 0.0207(2) Uani 1 1 d . A .
O1 O -0.0297(2) 0.0086(2) 0.78020(16) 0.0224(6) Uani 1 1 d . . .
O2 O -0.0811(2) 0.0411(2) 0.66353(17) 0.0295(7) Uani 1 1 d . . .
C3 C -0.1804(3) 0.0758(3) 0.7901(2) 0.0235(9) Uani 1 1 d . . .
H3A H -0.2163 0.1018 0.7621 0.028 Uiso 1 1 calc R . .
H3B H -0.2301 0.0334 0.8027 0.028 Uiso 1 1 calc R . .
O4 O -0.1863(2) -0.0961(2) 0.66973(19) 0.0327(8) Uani 1 1 d . . .
C5A C -0.2403(5) -0.1514(4) 0.7008(4) 0.0540(16) Uani 0.50 1 d P A 1
H5A1 H -0.2158 -0.1195 0.7607 0.065 Uiso 0.50 1 calc PR A 1
H5A2 H -0.2276 -0.2132 0.6777 0.065 Uiso 0.50 1 calc PR A 1
C6A C -0.3477(14) -0.1684(15) 0.6831(10) 0.081(2) Uani 0.50 1 d P A 1
H6A1 H -0.3610 -0.1071 0.7111 0.097 Uiso 0.50 1 calc PR A 1
H6A2 H -0.3800 -0.2090 0.7059 0.097 Uiso 0.50 1 calc PR A 1
C7A C -0.3937(10) -0.2149(12) 0.5935(10) 0.081(2) Uani 0.50 1 d P A 1
H7A1 H -0.3589 -0.1762 0.5699 0.097 Uiso 0.50 1 calc PR A 1
H7A2 H -0.3840 -0.2779 0.5659 0.097 Uiso 0.50 1 calc PR A 1
C8A C -0.4969(10) -0.2264(12) 0.5771(10) 0.081(2) Uani 0.50 1 d P A 1
H8A1 H -0.5221 -0.2559 0.5180 0.121 Uiso 0.50 1 calc PR A 1
H8A2 H -0.5072 -0.1643 0.6038 0.121 Uiso 0.50 1 calc PR A 1
H8A3 H -0.5323 -0.2669 0.5982 0.121 Uiso 0.50 1 calc PR A 1
C5B C -0.2403(5) -0.1514(4) 0.7008(4) 0.0540(16) Uani 0.50 1 d P A 2
H5B1 H -0.2403 -0.1118 0.7589 0.065 Uiso 0.50 1 calc PR A 2
H5B2 H -0.2119 -0.2020 0.6962 0.065 Uiso 0.50 1 calc PR A 2
C6B C -0.3473(14) -0.1944(14) 0.6470(11) 0.081(2) Uani 0.50 1 d P A 2
H6B1 H -0.3442 -0.2274 0.5888 0.097 Uiso 0.50 1 calc PR A 2
H6B2 H -0.3872 -0.2421 0.6601 0.097 Uiso 0.50 1 calc PR A 2
C7B C -0.3997(10) -0.1190(12) 0.6598(10) 0.081(2) Uani 0.50 1 d P A 2
H7B1 H -0.4039 -0.0875 0.7178 0.097 Uiso 0.50 1 calc PR A 2
H7B2 H -0.3579 -0.0702 0.6488 0.097 Uiso 0.50 1 calc PR A 2
C8B C -0.5003(10) -0.1551(12) 0.6085(10) 0.081(2) Uani 0.50 1 d P A 2
H8B1 H -0.5288 -0.1031 0.6227 0.121 Uiso 0.50 1 calc PR A 2
H8B2 H -0.5424 -0.2045 0.6178 0.121 Uiso 0.50 1 calc PR A 2
H8B3 H -0.4967 -0.1818 0.5508 0.121 Uiso 0.50 1 calc PR A 2
P2 P 0.15703(8) 0.01815(7) 1.01621(6) 0.0174(2) Uani 1 1 d . . .
O11 O 0.0761(2) -0.00614(18) 0.94597(15) 0.0168(6) Uani 1 1 d . . .
O12 O 0.1258(2) -0.00229(18) 1.08282(16) 0.0188(6) Uani 1 1 d . . .
C13 C 0.2245(3) 0.1431(3) 1.0565(2) 0.0220(9) Uani 1 1 d . . .
H13A H 0.2593 0.1696 1.1139 0.026 Uiso 1 1 calc R . .
H13B H 0.2751 0.1500 1.0245 0.026 Uiso 1 1 calc R . .
O14 O 0.2362(2) -0.0350(2) 0.98570(16) 0.0225(6) Uani 1 1 d . . .
C15 C 0.2712(3) -0.0391(3) 0.9130(3) 0.0271(10) Uani 1 1 d . . .
H15A H 0.2438 -0.0001 0.8947 0.032 Uiso 1 1 calc R . .
H15B H 0.2476 -0.1053 0.8683 0.032 Uiso 1 1 calc R . .
C16 C 0.3816(3) -0.0034(4) 0.9318(3) 0.0328(11) Uani 1 1 d . . .
H16A H 0.4084 -0.0487 0.9411 0.039 Uiso 1 1 calc R . .
H16B H 0.4052 0.0580 0.9827 0.039 Uiso 1 1 calc R . .
C17 C 0.4210(4) 0.0095(4) 0.8622(3) 0.0452(14) Uani 1 1 d . . .
H17A H 0.3942 -0.0511 0.8107 0.054 Uiso 1 1 calc R . .
H17B H 0.3973 0.0575 0.8551 0.054 Uiso 1 1 calc R . .
C18 C 0.5343(5) 0.0406(6) 0.8788(5) 0.077(2) Uani 1 1 d . . .
H18A H 0.5563 0.0484 0.8333 0.115 Uiso 1 1 calc R . .
H18B H 0.5580 -0.0076 0.8844 0.115 Uiso 1 1 calc R . .
H18C H 0.5612 0.1010 0.9294 0.115 Uiso 1 1 calc R . .
P3 P 0.23120(9) 0.18030(8) 0.85567(7) 0.0222(2) Uani 1 1 d . B .
O21 O 0.1727(2) 0.10901(18) 0.87778(16) 0.0201(6) Uani 1 1 d . . .
O22 O 0.2453(2) 0.1497(2) 0.77076(17) 0.0290(7) Uani 1 1 d . . .
C23 C 0.1669(3) 0.2688(3) 0.8811(3) 0.0267(10) Uani 1 1 d . . .
H23A H 0.2172 0.3320 0.9046 0.032 Uiso 1 1 calc R . .
H23B H 0.1265 0.2575 0.8299 0.032 Uiso 1 1 calc R . .
O24 O 0.3368(2) 0.2275(2) 0.91764(18) 0.0297(7) Uani 1 1 d . . .
C25A C 0.4224(6) 0.2798(6) 0.9011(4) 0.0909(17) Uani 0.50 1 d P B 1
H25A H 0.4004 0.3006 0.8623 0.109 Uiso 0.50 1 calc PR B 1
H25B H 0.4636 0.2388 0.8765 0.109 Uiso 0.50 1 calc PR B 1
C26A C 0.4801(14) 0.3620(15) 0.9782(11) 0.0909(17) Uani 0.50 1 d P B 1
H26A H 0.5440 0.3856 0.9655 0.109 Uiso 0.50 1 calc PR B 1
H26B H 0.4460 0.4099 0.9867 0.109 Uiso 0.50 1 calc PR B 1
C27A C 0.5045(16) 0.3709(18) 1.0496(13) 0.0909(17) Uani 0.50 1 d P B 1
H27A H 0.4549 0.3238 1.0575 0.109 Uiso 0.50 1 calc PR B 1
H27B H 0.5098 0.4352 1.0924 0.109 Uiso 0.50 1 calc PR B 1
C28A C 0.6033(5) 0.3541(6) 1.0526(5) 0.0909(17) Uani 0.50 1 d P B 1
H28A H 0.6226 0.3515 1.1029 0.136 Uiso 0.50 1 calc PR B 1
H28B H 0.6532 0.4059 1.0516 0.136 Uiso 0.50 1 calc PR B 1
H28C H 0.5987 0.2940 1.0053 0.136 Uiso 0.50 1 calc PR B 1
C25B C 0.4224(6) 0.2798(6) 0.9011(4) 0.0909(17) Uani 0.50 1 d P B 2
H25C H 0.4754 0.2503 0.9002 0.109 Uiso 0.50 1 calc PR B 2
H25D H 0.4035 0.2724 0.8459 0.109 Uiso 0.50 1 calc PR B 2
C26B C 0.4608(14) 0.3743(15) 0.9551(10) 0.0909(17) Uani 0.50 1 d P B 2
H26C H 0.4076 0.4040 0.9582 0.109 Uiso 0.50 1 calc PR B 2
H26D H 0.5129 0.4040 0.9344 0.109 Uiso 0.50 1 calc PR B 2
C27B C 0.5040(16) 0.3937(18) 1.0387(14) 0.0909(17) Uani 0.50 1 d P B 2
H27C H 0.4499 0.3659 1.0590 0.109 Uiso 0.50 1 calc PR B 2
H27D H 0.5255 0.4632 1.0744 0.109 Uiso 0.50 1 calc PR B 2
C28B C 0.6033(5) 0.3541(6) 1.0526(5) 0.0909(17) Uani 0.50 1 d P B 2
H28D H 0.6218 0.3705 1.1101 0.136 Uiso 0.50 1 calc PR B 2
H28E H 0.6600 0.3844 1.0370 0.136 Uiso 0.50 1 calc PR B 2
H28F H 0.5840 0.2852 1.0185 0.136 Uiso 0.50 1 calc PR B 2
N31 N -0.0363(3) 0.2051(2) 1.0304(2) 0.0205(8) Uani 1 1 d . . .
C32 C 0.0156(3) 0.2443(3) 1.1081(2) 0.0219(9) Uani 1 1 d . . .
C33 C -0.0087(4) 0.3114(3) 1.1732(3) 0.0305(11) Uani 1 1 d . . .
H33 H 0.0277 0.3367 1.2273 0.037 Uiso 1 1 calc R . .
C34 C -0.0873(4) 0.3411(3) 1.1578(3) 0.0337(12) Uani 1 1 d . . .
H34 H -0.1047 0.3882 1.2015 0.040 Uiso 1 1 calc R . .
C35 C -0.1402(4) 0.3025(3) 1.0792(3) 0.0312(11) Uani 1 1 d . . .
H35 H -0.1942 0.3225 1.0679 0.037 Uiso 1 1 calc R . .
C36 C -0.1132(3) 0.2336(3) 1.0165(3) 0.0238(10) Uani 1 1 d . . .
C37 C -0.1723(3) 0.1863(3) 0.9300(2) 0.0254(10) Uani 1 1 d . . .
H37A H -0.2272 0.1306 0.9211 0.030 Uiso 1 1 calc R . .
H37B H -0.2022 0.2310 0.9227 0.030 Uiso 1 1 calc R . .
N38 N -0.1126(3) 0.1548(2) 0.8674(2) 0.0204(8) Uani 1 1 d . . .
C39 C -0.0622(3) 0.2330(3) 0.8515(3) 0.0256(10) Uani 1 1 d . . .
H39A H -0.1115 0.2617 0.8409 0.031 Uiso 1 1 calc R . .
H39B H -0.0356 0.2066 0.8018 0.031 Uiso 1 1 calc R . .
C40 C 0.0216(3) 0.3092(3) 0.9217(3) 0.0258(10) Uani 1 1 d . . .
H40A H 0.0508 0.3602 0.9084 0.031 Uiso 1 1 calc R . .
H40B H -0.0052 0.3370 0.9712 0.031 Uiso 1 1 calc R . .
N41 N 0.1012(3) 0.2711(2) 0.9393(2) 0.0223(8) Uani 1 1 d . . .
C42 C 0.1561(3) 0.3344(3) 1.0254(2) 0.0256(10) Uani 1 1 d . . .
H42A H 0.1081 0.3542 1.0596 0.031 Uiso 1 1 calc R . .
H42B H 0.2022 0.3921 1.0290 0.031 Uiso 1 1 calc R . .
C43 C 0.2149(3) 0.2894(3) 1.0600(2) 0.0227(9) Uani 1 1 d . . .
H43A H 0.2701 0.2795 1.0316 0.027 Uiso 1 1 calc R . .
H43B H 0.2445 0.3342 1.1185 0.027 Uiso 1 1 calc R . .
N44 N 0.1559(3) 0.1969(2) 1.05250(19) 0.0196(7) Uani 1 1 d . . .
C45 C 0.1011(3) 0.2094(3) 1.1183(2) 0.0222(9) Uani 1 1 d . . .
H45A H 0.1469 0.2552 1.1717 0.027 Uiso 1 1 calc R . .
H45B H 0.0760 0.1481 1.1183 0.027 Uiso 1 1 calc R . .
Ho2 Ho -0.028343(13) 0.406392(12) 0.588058(10) 0.01299(5) Uani 1 1 d . . .
P11 P 0.15405(8) 0.55694(7) 0.55865(6) 0.0150(2) Uani 1 1 d . C .
O51 O 0.06004(19) 0.54289(17) 0.58873(15) 0.0150(6) Uani 1 1 d . . .
O52 O 0.14734(19) 0.56265(18) 0.48057(15) 0.0156(6) Uani 1 1 d . . .
C53 C 0.2007(3) 0.4610(3) 0.5508(2) 0.0189(9) Uani 1 1 d . . .
H53A H 0.2470 0.4522 0.5133 0.023 Uiso 1 1 calc R . .
H53B H 0.2378 0.4778 0.6052 0.023 Uiso 1 1 calc R . .
O54 O 0.2383(2) 0.65026(19) 0.62454(16) 0.0201(6) Uani 1 1 d . . .
C55A C 0.2361(5) 0.6922(5) 0.7103(4) 0.0679(13) Uani 0.50 1 d P C 1
H55A H 0.1981 0.6430 0.7226 0.082 Uiso 0.50 1 calc PR C 1
H55B H 0.2025 0.7413 0.7237 0.082 Uiso 0.50 1 calc PR C 1
C56A C 0.3388(11) 0.7356(11) 0.7607(8) 0.0679(13) Uani 0.50 1 d P C 1
H56A H 0.3624 0.7988 0.7641 0.082 Uiso 0.50 1 calc PR C 1
H56B H 0.3313 0.7473 0.8163 0.082 Uiso 0.50 1 calc PR C 1
C57A C 0.4123(10) 0.7034(11) 0.7495(8) 0.0679(13) Uani 0.50 1 d P C 1
H57A H 0.4333 0.7046 0.7007 0.082 Uiso 0.50 1 calc PR C 1
H57B H 0.3899 0.6365 0.7376 0.082 Uiso 0.50 1 calc PR C 1
C58A C 0.5036(5) 0.7582(5) 0.8223(4) 0.0679(13) Uani 0.50 1 d P C 1
H58A H 0.5560 0.7286 0.8087 0.102 Uiso 0.50 1 calc PR C 1
H58B H 0.4842 0.7565 0.8708 0.102 Uiso 0.50 1 calc PR C 1
H58C H 0.5283 0.8242 0.8333 0.102 Uiso 0.50 1 calc PR C 1
C55B C 0.2361(5) 0.6922(5) 0.7103(4) 0.0679(13) Uani 0.50 1 d P C 2
H55C H 0.2336 0.7573 0.7275 0.082 Uiso 0.50 1 calc PR C 2
H55D H 0.1727 0.6563 0.7153 0.082 Uiso 0.50 1 calc PR C 2
C56B C 0.3095(10) 0.6982(12) 0.7651(8) 0.0679(13) Uani 0.50 1 d P C 2
H56C H 0.3071 0.6334 0.7541 0.082 Uiso 0.50 1 calc PR C 2
H56D H 0.2978 0.7316 0.8206 0.082 Uiso 0.50 1 calc PR C 2
C57B C 0.4165(11) 0.7519(11) 0.7625(8) 0.0679(13) Uani 0.50 1 d P C 2
H57C H 0.4267 0.7194 0.7063 0.082 Uiso 0.50 1 calc PR C 2
H57D H 0.4187 0.8170 0.7747 0.082 Uiso 0.50 1 calc PR C 2
C58B C 0.5036(5) 0.7582(5) 0.8223(4) 0.0679(13) Uani 0.50 1 d P C 2
H58D H 0.5663 0.7936 0.8171 0.102 Uiso 0.50 1 calc PR C 2
H58E H 0.5045 0.6943 0.8092 0.102 Uiso 0.50 1 calc PR C 2
H58F H 0.4950 0.7909 0.8784 0.102 Uiso 0.50 1 calc PR C 2
P12 P 0.13402(8) 0.41893(7) 0.74286(6) 0.0175(2) Uani 1 1 d . . .
O61 O 0.1053(2) 0.46588(18) 0.69477(15) 0.0175(6) Uani 1 1 d . . .
O62 O 0.1284(2) 0.4571(2) 0.83017(16) 0.0236(7) Uani 1 1 d . . .
C63 C 0.0535(3) 0.2969(3) 0.6871(2) 0.0214(9) Uani 1 1 d . . .
H63A H 0.0924 0.2550 0.6877 0.026 Uiso 1 1 calc R . .
H63B H -0.0002 0.2889 0.7161 0.026 Uiso 1 1 calc R . .
O64 O 0.2446(2) 0.4189(2) 0.73332(16) 0.0215(6) Uani 1 1 d . . .
C65 C 0.3008(4) 0.3908(4) 0.7812(3) 0.0336(11) Uani 1 1 d . . .
H65A H 0.2627 0.3275 0.7728 0.040 Uiso 1 1 calc R . .
H65B H 0.3133 0.4365 0.8400 0.040 Uiso 1 1 calc R . .
C66 C 0.3969(4) 0.3879(4) 0.7558(3) 0.0417(13) Uani 1 1 d . . .
H66A H 0.4418 0.3838 0.7966 0.050 Uiso 1 1 calc R . .
H66B H 0.4285 0.4473 0.7544 0.050 Uiso 1 1 calc R . .
C67 C 0.3832(5) 0.3026(5) 0.6708(4) 0.0598(17) Uani 1 1 d . . .
H67A H 0.3424 0.2440 0.6693 0.072 Uiso 1 1 calc R . .
H67B H 0.3475 0.3117 0.6285 0.072 Uiso 1 1 calc R . .
C68 C 0.4820(5) 0.2919(5) 0.6518(5) 0.083(2) Uani 1 1 d . . .
H68A H 0.4711 0.2379 0.5975 0.124 Uiso 1 1 calc R . .
H68B H 0.5168 0.2812 0.6927 0.124 Uiso 1 1 calc R . .
H68C H 0.5223 0.3497 0.6528 0.124 Uiso 1 1 calc R . .
P13 P -0.20164(9) 0.43281(9) 0.70421(7) 0.0246(3) Uani 1 1 d . D .
O71 O -0.0992(2) 0.4701(2) 0.69334(16) 0.0226(6) Uani 1 1 d . . .
O72 O -0.2087(2) 0.4114(3) 0.77296(19) 0.0376(8) Uani 1 1 d . . .
C73 C -0.2646(3) 0.3305(3) 0.6058(3) 0.0242(10) Uani 1 1 d . . .
H73A H -0.3177 0.2858 0.6134 0.029 Uiso 1 1 calc R . .
H73B H -0.2958 0.3512 0.5702 0.029 Uiso 1 1 calc R . .
O74 O -0.2611(2) 0.5069(2) 0.71582(17) 0.0302(7) Uani 1 1 d . . .
C75A C -0.2580(5) 0.5524(5) 0.6656(4) 0.0612(9) Uani 0.50 1 d P D 1
H75A H -0.2180 0.5285 0.6248 0.073 Uiso 0.50 1 calc PR D 1
H75B H -0.2264 0.6217 0.6999 0.073 Uiso 0.50 1 calc PR D 1
C76A C -0.3620(5) 0.5322(5) 0.6229(4) 0.0612(9) Uani 0.50 1 d P D 1
H76A H -0.3581 0.5685 0.5924 0.073 Uiso 0.50 1 calc PR D 1
H76B H -0.3870 0.4642 0.5821 0.073 Uiso 0.50 1 calc PR D 1
C77A C -0.4346(4) 0.5524(5) 0.6708(4) 0.0612(9) Uani 0.50 1 d PD D 1
H77A H -0.4248 0.6212 0.7019 0.073 Uiso 0.50 1 calc PR D 1
H77B H -0.4369 0.5247 0.7083 0.073 Uiso 0.50 1 calc PR D 1
C78A C -0.5324(9) 0.4971(10) 0.5950(8) 0.0612(9) Uani 0.50 1 d PD D 1
H78A H -0.5919 0.5045 0.6166 0.092 Uiso 0.50 1 calc PR D 1
H78B H -0.5385 0.4297 0.5655 0.092 Uiso 0.50 1 calc PR D 1
H78C H -0.5250 0.5242 0.5577 0.092 Uiso 0.50 1 calc PR D 1
C75B C -0.2580(5) 0.5524(5) 0.6656(4) 0.0612(9) Uani 0.50 1 d P D 2
H75C H -0.2180 0.5285 0.6248 0.073 Uiso 0.50 1 calc PR D 2
H75D H -0.2264 0.6217 0.6999 0.073 Uiso 0.50 1 calc PR D 2
C76B C -0.3620(5) 0.5322(5) 0.6229(4) 0.0612(9) Uani 0.50 1 d P D 2
H76C H -0.3581 0.5685 0.5924 0.073 Uiso 0.50 1 calc PR D 2
H76D H -0.3870 0.4642 0.5821 0.073 Uiso 0.50 1 calc PR D 2
C77B C -0.4346(4) 0.5524(5) 0.6708(4) 0.0612(9) Uani 0.50 1 d PD D 2
H77C H -0.4134 0.6220 0.7057 0.073 Uiso 0.50 1 calc PR D 2
H77D H -0.4295 0.5248 0.7079 0.073 Uiso 0.50 1 calc PR D 2
C78B C -0.5456(8) 0.5217(10) 0.6326(8) 0.0612(9) Uani 0.50 1 d PD D 2
H78D H -0.5820 0.5439 0.6759 0.092 Uiso 0.50 1 calc PR D 2
H78E H -0.5712 0.4525 0.6009 0.092 Uiso 0.50 1 calc PR D 2
H78F H -0.5544 0.5492 0.5965 0.092 Uiso 0.50 1 calc PR D 2
N81 N -0.0790(3) 0.2675(2) 0.44751(19) 0.0186(7) Uani 1 1 d . . .
C82 C -0.1681(3) 0.2003(3) 0.4229(3) 0.0240(10) Uani 1 1 d . . .
C83 C -0.1940(4) 0.1178(3) 0.3482(3) 0.0290(11) Uani 1 1 d . . .
H83 H -0.2571 0.0714 0.3318 0.035 Uiso 1 1 calc R . .
C84 C -0.1269(4) 0.1046(3) 0.2986(3) 0.0311(11) Uani 1 1 d . . .
H84 H -0.1432 0.0487 0.2475 0.037 Uiso 1 1 calc R . .
C85 C -0.0359(4) 0.1729(3) 0.3234(2) 0.0271(10) Uani 1 1 d . . .
H85 H 0.0111 0.1648 0.2897 0.033 Uiso 1 1 calc R . .
C86 C -0.0142(3) 0.2537(3) 0.3984(2) 0.0192(9) Uani 1 1 d . . .
C87 C 0.0829(3) 0.3317(3) 0.4305(2) 0.0187(9) Uani 1 1 d . . .
H87A H 0.1332 0.3068 0.4019 0.022 Uiso 1 1 calc R . .
H87B H 0.0752 0.3829 0.4189 0.022 Uiso 1 1 calc R . .
N88 N 0.1183(2) 0.3711(2) 0.51994(19) 0.0161(7) Uani 1 1 d . . .
C89 C 0.1536(3) 0.3040(3) 0.5401(2) 0.0199(9) Uani 1 1 d . . .
H89A H 0.2013 0.3411 0.5935 0.024 Uiso 1 1 calc R . .
H89B H 0.1899 0.2728 0.4986 0.024 Uiso 1 1 calc R . .
C90 C 0.0730(3) 0.2277(3) 0.5441(2) 0.0234(9) Uani 1 1 d . . .
H90A H 0.0320 0.1835 0.4884 0.028 Uiso 1 1 calc R . .
H90B H 0.1048 0.1912 0.5626 0.028 Uiso 1 1 calc R . .
N91 N 0.0071(3) 0.2649(2) 0.59940(19) 0.0181(7) Uani 1 1 d . . .
C92 C -0.0877(3) 0.1863(3) 0.5764(3) 0.0267(10) Uani 1 1 d . . .
H92A H -0.0776 0.1465 0.6014 0.032 Uiso 1 1 calc R . .
H92B H -0.1056 0.1459 0.5163 0.032 Uiso 1 1 calc R . .
C93 C -0.1716(3) 0.2247(3) 0.6044(3) 0.0256(10) Uani 1 1 d . . .
H93A H -0.2318 0.1713 0.5910 0.031 Uiso 1 1 calc R . .
H93B H -0.1535 0.2650 0.6645 0.031 Uiso 1 1 calc R . .
N94 N -0.1941(3) 0.2815(2) 0.5654(2) 0.0215(8) Uani 1 1 d . . .
C95 C -0.2403(3) 0.2201(3) 0.4771(2) 0.0241(9) Uani 1 1 d . . .
H95A H -0.2824 0.2507 0.4598 0.029 Uiso 1 1 calc R . .
H95B H -0.2842 0.1591 0.4694 0.029 Uiso 1 1 calc R . .
OW1 O -0.1999(3) -0.0608(3) 0.50021(19) 0.0376(8) Uani 1 1 d D . .
HW1A H -0.163(4) -0.019(3) 0.5541(17) 0.056 Uiso 1 1 d D . .
HW1B H -0.161(4) -0.061(4) 0.462(3) 0.056 Uiso 1 1 d D . .
OW2 O 0.1795(3) 0.5581(3) 1.0058(2) 0.0463(10) Uani 1 1 d D . .
HW2A H 0.121(3) 0.538(4) 1.022(4) 0.069 Uiso 1 1 d D . .
HW2B H 0.166(5) 0.517(4) 0.9494(14) 0.069 Uiso 1 1 d D . .
OW3 O -0.0477(3) 0.4810(3) 0.8985(2) 0.0363(8) Uani 1 1 d D . .
HW3A H -0.103(3) 0.457(4) 0.855(2) 0.054 Uiso 1 1 d D . .
HW3B H 0.006(3) 0.475(4) 0.873(3) 0.054 Uiso 1 1 d D . .
OW4 O 0.3926(3) 0.0717(3) 0.7016(2) 0.0462(9) Uani 1 1 d D . .
HW4A H 0.346(4) 0.105(4) 0.723(3) 0.069 Uiso 1 1 d D . .
HW4B H 0.390(5) 0.069(4) 0.649(2) 0.069 Uiso 1 1 d D . .
OW5 O 0.5828(3) 0.1134(3) 0.5831(3) 0.0527(11) Uani 1 1 d D . .
HW5A H 0.5137(19) 0.090(4) 0.558(4) 0.079 Uiso 1 1 d D . .
HW5B H 0.598(5) 0.123(5) 0.6389(19) 0.079 Uiso 1 1 d D . .
OW6 O 0.1060(3) 0.0685(3) 0.6242(2) 0.0548(11) Uani 1 1 d D . .
HW6A H 0.044(3) 0.054(5) 0.638(4) 0.082 Uiso 1 1 d D . .
HW6B H 0.153(4) 0.090(4) 0.673(2) 0.082 Uiso 1 1 d D . .
OW7 O 0.3722(3) 0.0307(3) 0.5386(2) 0.0527(11) Uani 1 1 d D . .
HW7A H 0.387(5) -0.022(3) 0.496(3) 0.079 Uiso 1 1 d D . .
HW7B H 0.311(3) 0.042(4) 0.528(4) 0.079 Uiso 1 1 d D . .
OW8 O 0.5995(3) 0.1502(4) 0.7481(3) 0.0702(13) Uani 1 1 d . . .
OW9 O -0.3339(4) 0.3483(4) 0.8557(3) 0.098(2) Uani 1 1 d D . .
HW9A H -0.340(7) 0.284(3) 0.814(5) 0.147 Uiso 1 1 d D . .
HW9B H -0.306(7) 0.377(6) 0.823(5) 0.147 Uiso 1 1 d D . .

loop_
_atom_site_aniso_label
_atom_site_aniso_U_11
_atom_site_aniso_U_22
_atom_site_aniso_U_33
_atom_site_aniso_U_23
_atom_site_aniso_U_13
_atom_site_aniso_U_12
Ho1 0.01914(11) 0.01346(9) 0.01175(9) 0.00707(7) 0.00399(7) 0.00459(7)
P1 0.0229(6) 0.0245(6) 0.0157(5) 0.0108(5) 0.0030(4) 0.0074(5)
O1 0.0271(17) 0.0281(16) 0.0123(13) 0.0080(12) 0.0055(12) 0.0121(13)
O2 0.036(2) 0.0396(18) 0.0196(15) 0.0202(14) 0.0069(14) 0.0109(15)
C3 0.026(2) 0.027(2) 0.022(2) 0.0142(19) 0.0046(18) 0.0105(19)
O4 0.0295(19) 0.0271(17) 0.0328(18) 0.0087(14) 0.0085(15) 0.0049(14)
C5A 0.059(4) 0.041(3) 0.056(4) 0.018(3) 0.012(3) 0.016(3)
C6A 0.045(3) 0.104(6) 0.094(6) 0.059(5) -0.001(4) 0.006(4)
C7A 0.045(3) 0.104(6) 0.094(6) 0.059(5) -0.001(4) 0.006(4)
C8A 0.045(3) 0.104(6) 0.094(6) 0.059(5) -0.001(4) 0.006(4)
C5B 0.059(4) 0.041(3) 0.056(4) 0.018(3) 0.012(3) 0.016(3)
C6B 0.045(3) 0.104(6) 0.094(6) 0.059(5) -0.001(4) 0.006(4)
C7B 0.045(3) 0.104(6) 0.094(6) 0.059(5) -0.001(4) 0.006(4)
C8B 0.045(3) 0.104(6) 0.094(6) 0.059(5) -0.001(4) 0.006(4)
P2 0.0181(6) 0.0194(5) 0.0167(5) 0.0107(4) 0.0036(4) 0.0048(4)
O11 0.0187(15) 0.0150(13) 0.0156(13) 0.0081(11) 0.0014(11) 0.0029(11)
O12 0.0219(16) 0.0192(14) 0.0173(14) 0.0106(12) 0.0041(12) 0.0062(12)
C13 0.021(2) 0.025(2) 0.017(2) 0.0108(18) 0.0000(17) 0.0016(18)
O14 0.0218(16) 0.0283(16) 0.0212(15) 0.0140(13) 0.0055(12) 0.0094(13)
C15 0.028(3) 0.039(3) 0.021(2) 0.016(2) 0.0085(19) 0.015(2)
C16 0.027(3) 0.050(3) 0.035(3) 0.030(2) 0.012(2) 0.016(2)
C17 0.045(3) 0.066(4) 0.051(3) 0.043(3) 0.024(3) 0.029(3)
C18 0.048(4) 0.140(7) 0.102(6) 0.097(6) 0.047(4) 0.041(4)
P3 0.0229(6) 0.0238(6) 0.0200(5) 0.0122(5) 0.0068(5) 0.0032(5)
O21 0.0214(16) 0.0174(14) 0.0206(14) 0.0096(12) 0.0062(12) 0.0028(12)
O22 0.0266(18) 0.0401(18) 0.0233(16) 0.0180(14) 0.0092(14) 0.0082(15)
C23 0.033(3) 0.027(2) 0.024(2) 0.0167(19) 0.010(2) 0.006(2)
O24 0.0251(18) 0.0341(17) 0.0275(16) 0.0188(14) 0.0036(14) -0.0020(14)
C25A 0.058(3) 0.114(4) 0.067(3) 0.041(3) 0.003(2) -0.022(3)
C26A 0.058(3) 0.114(4) 0.067(3) 0.041(3) 0.003(2) -0.022(3)
C27A 0.058(3) 0.114(4) 0.067(3) 0.041(3) 0.003(2) -0.022(3)
C28A 0.058(3) 0.114(4) 0.067(3) 0.041(3) 0.003(2) -0.022(3)
C25B 0.058(3) 0.114(4) 0.067(3) 0.041(3) 0.003(2) -0.022(3)
C26B 0.058(3) 0.114(4) 0.067(3) 0.041(3) 0.003(2) -0.022(3)
C27B 0.058(3) 0.114(4) 0.067(3) 0.041(3) 0.003(2) -0.022(3)
C28B 0.058(3) 0.114(4) 0.067(3) 0.041(3) 0.003(2) -0.022(3)
N31 0.025(2) 0.0173(17) 0.0206(18) 0.0107(15) 0.0090(15) 0.0052(15)
C32 0.029(3) 0.017(2) 0.019(2) 0.0089(17) 0.0097(18) 0.0039(18)
C33 0.051(3) 0.022(2) 0.018(2) 0.0080(19) 0.015(2) 0.011(2)
C34 0.058(4) 0.023(2) 0.028(3) 0.013(2) 0.027(2) 0.018(2)
C35 0.049(3) 0.026(2) 0.034(3) 0.019(2) 0.026(2) 0.021(2)
C36 0.035(3) 0.017(2) 0.026(2) 0.0136(18) 0.015(2) 0.0095(19)
C37 0.030(3) 0.027(2) 0.025(2) 0.0132(19) 0.012(2) 0.016(2)
N38 0.025(2) 0.0192(17) 0.0213(18) 0.0124(15) 0.0075(15) 0.0085(15)
C39 0.033(3) 0.025(2) 0.029(2) 0.018(2) 0.012(2) 0.015(2)
C40 0.039(3) 0.020(2) 0.025(2) 0.0152(19) 0.013(2) 0.010(2)
N41 0.031(2) 0.0186(17) 0.0201(18) 0.0121(15) 0.0083(16) 0.0069(16)
C42 0.034(3) 0.016(2) 0.023(2) 0.0098(18) 0.008(2) 0.0006(18)
C43 0.026(2) 0.0146(19) 0.019(2) 0.0065(17) 0.0019(18) -0.0037(17)
N44 0.025(2) 0.0172(17) 0.0148(16) 0.0089(14) 0.0047(14) 0.0016(15)
C45 0.029(3) 0.021(2) 0.014(2) 0.0073(17) 0.0051(18) 0.0048(18)
Ho2 0.01489(10) 0.01375(9) 0.01150(9) 0.00729(7) 0.00271(7) 0.00397(7)
P11 0.0141(5) 0.0170(5) 0.0152(5) 0.0093(4) 0.0022(4) 0.0041(4)
O51 0.0141(14) 0.0156(13) 0.0175(14) 0.0099(11) 0.0029(11) 0.0044(11)
O52 0.0152(14) 0.0196(14) 0.0151(13) 0.0116(11) 0.0032(11) 0.0042(11)
C53 0.019(2) 0.026(2) 0.0158(19) 0.0118(17) 0.0046(17) 0.0084(18)
O54 0.0168(15) 0.0226(15) 0.0145(14) 0.0078(12) -0.0011(11) -0.0012(12)
C55A 0.043(2) 0.087(3) 0.0411(19) 0.012(2) -0.0083(17) 0.007(2)
C56A 0.043(2) 0.087(3) 0.0411(19) 0.012(2) -0.0083(17) 0.007(2)
C57A 0.043(2) 0.087(3) 0.0411(19) 0.012(2) -0.0083(17) 0.007(2)
C58A 0.043(2) 0.087(3) 0.0411(19) 0.012(2) -0.0083(17) 0.007(2)
C55B 0.043(2) 0.087(3) 0.0411(19) 0.012(2) -0.0083(17) 0.007(2)
C56B 0.043(2) 0.087(3) 0.0411(19) 0.012(2) -0.0083(17) 0.007(2)
C57B 0.043(2) 0.087(3) 0.0411(19) 0.012(2) -0.0083(17) 0.007(2)
C58B 0.043(2) 0.087(3) 0.0411(19) 0.012(2) -0.0083(17) 0.007(2)
P12 0.0197(6) 0.0213(5) 0.0150(5) 0.0108(4) 0.0045(4) 0.0076(4)
O61 0.0208(16) 0.0185(14) 0.0149(13) 0.0089(11) 0.0024(11) 0.0077(12)
O62 0.0235(17) 0.0329(16) 0.0153(14) 0.0118(13) 0.0044(12) 0.0098(13)
C63 0.026(2) 0.026(2) 0.020(2) 0.0183(18) 0.0049(18) 0.0074(19)
O64 0.0218(16) 0.0310(16) 0.0220(15) 0.0188(13) 0.0059(12) 0.0131(13)
C65 0.030(3) 0.053(3) 0.039(3) 0.035(3) 0.012(2) 0.021(2)
C66 0.031(3) 0.069(4) 0.048(3) 0.042(3) 0.011(2) 0.025(3)
C67 0.052(4) 0.087(5) 0.066(4) 0.046(4) 0.022(3) 0.042(4)
C68 0.080(6) 0.084(5) 0.109(6) 0.046(5) 0.050(5) 0.055(5)
P13 0.0189(6) 0.0398(7) 0.0183(5) 0.0166(5) 0.0069(5) 0.0081(5)
O71 0.0174(16) 0.0310(16) 0.0164(14) 0.0090(13) 0.0065(12) 0.0062(13)
O72 0.0277(19) 0.064(2) 0.0282(17) 0.0295(17) 0.0092(15) 0.0102(17)
C73 0.015(2) 0.034(2) 0.026(2) 0.019(2) 0.0039(18) 0.0021(19)
O74 0.0252(18) 0.0457(19) 0.0226(16) 0.0162(15) 0.0108(13) 0.0141(15)
C75A 0.047(2) 0.084(3) 0.074(3) 0.048(2) 0.0205(18) 0.0331(19)
C76A 0.047(2) 0.084(3) 0.074(3) 0.048(2) 0.0205(18) 0.0331(19)
C77A 0.047(2) 0.084(3) 0.074(3) 0.048(2) 0.0205(18) 0.0331(19)
C78A 0.047(2) 0.084(3) 0.074(3) 0.048(2) 0.0205(18) 0.0331(19)
C75B 0.047(2) 0.084(3) 0.074(3) 0.048(2) 0.0205(18) 0.0331(19)
C76B 0.047(2) 0.084(3) 0.074(3) 0.048(2) 0.0205(18) 0.0331(19)
C77B 0.047(2) 0.084(3) 0.074(3) 0.048(2) 0.0205(18) 0.0331(19)
C78B 0.047(2) 0.084(3) 0.074(3) 0.048(2) 0.0205(18) 0.0331(19)
N81 0.024(2) 0.0158(16) 0.0164(17) 0.0090(14) 0.0019(15) 0.0053(15)
C82 0.026(2) 0.020(2) 0.021(2) 0.0082(18) -0.0041(18) 0.0056(18)
C83 0.031(3) 0.016(2) 0.028(2) 0.0054(19) -0.005(2) 0.0004(19)
C84 0.042(3) 0.022(2) 0.020(2) 0.0030(19) -0.001(2) 0.010(2)
C85 0.037(3) 0.028(2) 0.017(2) 0.0079(19) 0.0035(19) 0.017(2)
C86 0.028(2) 0.019(2) 0.0147(19) 0.0081(17) 0.0030(17) 0.0135(18)
C87 0.026(2) 0.019(2) 0.0114(18) 0.0067(16) 0.0045(17) 0.0093(18)
N88 0.0205(19) 0.0164(16) 0.0138(16) 0.0086(14) 0.0030(14) 0.0075(14)
C89 0.026(2) 0.022(2) 0.019(2) 0.0123(18) 0.0083(18) 0.0141(18)
C90 0.033(3) 0.023(2) 0.019(2) 0.0110(18) 0.0056(19) 0.0145(19)
N91 0.0223(19) 0.0182(17) 0.0165(17) 0.0103(14) 0.0040(14) 0.0070(14)
C92 0.031(3) 0.018(2) 0.029(2) 0.0140(19) -0.001(2) 0.0013(19)
C93 0.025(2) 0.028(2) 0.030(2) 0.023(2) 0.0012(19) 0.0021(19)
N94 0.023(2) 0.0221(18) 0.0202(18) 0.0128(15) 0.0026(15) 0.0044(15)
C95 0.021(2) 0.023(2) 0.025(2) 0.0134(19) -0.0025(18) -0.0011(18)
OW1 0.033(2) 0.052(2) 0.0229(17) 0.0135(16) 0.0029(15) 0.0139(17)
OW2 0.043(2) 0.058(2) 0.0227(17) 0.0205(18) -0.0004(16) -0.0104(19)
OW3 0.035(2) 0.054(2) 0.0261(18) 0.0218(17) 0.0092(15) 0.0193(18)
OW4 0.043(2) 0.060(2) 0.043(2) 0.028(2) 0.0147(19) 0.0204(19)
OW5 0.036(2) 0.050(2) 0.056(2) 0.014(2) 0.014(2) 0.0072(19)
OW6 0.033(2) 0.110(4) 0.038(2) 0.048(2) 0.0130(18) 0.022(2)
OW7 0.040(2) 0.065(3) 0.040(2) 0.010(2) 0.0072(18) 0.025(2)
OW8 0.046(3) 0.101(4) 0.081(3) 0.058(3) 0.015(2) 0.022(3)
OW9 0.073(4) 0.130(5) 0.049(3) 0.046(3) 0.003(3) -0.041(3)

loop_
_atom_type_symbol
_atom_type_description
_atom_type_scat_dispersion_real
_atom_type_scat_dispersion_imag
_atom_type_scat_source
C C 0.0033 0.0016 'International Tables Vol C Tables 4.2.6.8 and 6.1.1.4'
H H 0.0000 0.0000 'International Tables Vol C Tables 4.2.6.8 and 6.1.1.4'
N N 0.0061 0.0033 'International Tables Vol C Tables 4.2.6.8 and 6.1.1.4'
O O 0.0106 0.0060 'International Tables Vol C Tables 4.2.6.8 and 6.1.1.4'
P P 0.1023 0.0942 'International Tables Vol C Tables 4.2.6.8 and 6.1.1.4'
Ho Ho -0.2175 4.6783 'International Tables Vol C Tables 4.2.6.8 and 6.1.1.4'

loop_
_geom_angle_atom_site_label_1
_geom_angle_atom_site_label_2
_geom_angle_atom_site_label_3
_geom_angle
_geom_angle_site_symmetry_1
_geom_angle_site_symmetry_3
O1 Ho1 O11 99.79(10) . .
O1 Ho1 O21 80.18(10) . .
O11 Ho1 O21 77.98(10) . .
O1 Ho1 O12 83.24(10) . 2_557
O11 Ho1 O12 78.84(10) . 2_557
O21 Ho1 O12 148.62(9) . 2_557
O1 Ho1 N31 136.97(11) . .
O11 Ho1 N31 111.56(10) . .
O21 Ho1 N31 133.58(10) . .
O12 Ho1 N31 75.13(10) 2_557 .
O1 Ho1 N44 155.03(11) . .
O11 Ho1 N44 72.43(10) . .
O21 Ho1 N44 75.01(10) . .
O12 Ho1 N44 117.18(10) 2_557 .
N31 Ho1 N44 66.16(11) . .
O1 Ho1 N38 71.62(10) . .
O11 Ho1 N38 153.55(10) . .
O21 Ho1 N38 123.17(10) . .
O12 Ho1 N38 75.36(10) 2_557 .
N31 Ho1 N38 67.16(11) . .
N44 Ho1 N38 125.24(10) . .
O1 Ho1 N41 104.69(11) . .
O11 Ho1 N41 136.40(11) . .
O21 Ho1 N41 71.47(10) . .
O12 Ho1 N41 139.02(10) 2_557 .
N31 Ho1 N41 72.13(11) . .
N44 Ho1 N41 70.14(11) . .
N38 Ho1 N41 69.66(11) . .
O2 P1 O1 117.72(18) . .
O2 P1 O4 105.84(18) . .
O1 P1 O4 110.04(18) . .
O2 P1 C3 113.50(19) . .
O1 P1 C3 103.99(17) . .
O4 P1 C3 105.12(19) . .
P1 O1 Ho1 130.10(16) . .
N38 C3 P1 110.6(3) . .
N38 C3 H3A 109.5 . .
P1 C3 H3A 109.5 . .
N38 C3 H3B 109.5 . .
P1 C3 H3B 109.5 . .
H3A C3 H3B 108.1 . .
C5A O4 P1 125.6(3) . .
O4 C5A C6A 114.2(9) . .
O4 C5A H5A1 108.7 . .
C6A C5A H5A1 108.7 . .
O4 C5A H5A2 108.7 . .
C6A C5A H5A2 108.7 . .
H5A1 C5A H5A2 107.6 . .
C5A C6A C7A 113.8(14) . .
C5A C6A H6A1 108.8 . .
C7A C6A H6A1 108.8 . .
C5A C6A H6A2 108.8 . .
C7A C6A H6A2 108.8 . .
H6A1 C6A H6A2 107.7 . .
C8A C7A C6A 113.4(15) . .
C8A C7A H7A1 108.9 . .
C6A C7A H7A1 108.9 . .
C8A C7A H7A2 108.9 . .
C6A C7A H7A2 108.9 . .
H7A1 C7A H7A2 107.7 . .
C7A C8A H8A1 109.5 . .
C7A C8A H8A2 109.5 . .
H8A1 C8A H8A2 109.5 . .
C7A C8A H8A3 109.5 . .
H8A1 C8A H8A3 109.5 . .
H8A2 C8A H8A3 109.5 . .
C7B C6B H6B1 109.0 . .
C7B C6B H6B2 109.0 . .
H6B1 C6B H6B2 107.8 . .
C8B C7B C6B 115.3(14) . .
C8B C7B H7B1 108.4 . .
C6B C7B H7B1 108.4 . .
C8B C7B H7B2 108.4 . .
C6B C7B H7B2 108.4 . .
H7B1 C7B H7B2 107.5 . .
C7B C8B H8B1 109.5 . .
C7B C8B H8B2 109.5 . .
H8B1 C8B H8B2 109.5 . .
C7B C8B H8B3 109.5 . .
H8B1 C8B H8B3 109.5 . .
H8B2 C8B H8B3 109.5 . .
O12 P2 O11 117.05(16) . .
O12 P2 O14 106.05(16) . .
O11 P2 O14 111.39(15) . .
O12 P2 C13 111.07(18) . .
O11 P2 C13 105.83(17) . .
O14 P2 C13 104.85(18) . .
P2 O11 Ho1 127.11(15) . .
P2 O12 Ho1 130.22(16) . 2_557
N44 C13 P2 110.9(3) . .
N44 C13 H13A 109.4 . .
P2 C13 H13A 109.4 . .
N44 C13 H13B 109.4 . .
P2 C13 H13B 109.4 . .
H13A C13 H13B 108.0 . .
C15 O14 P2 119.1(3) . .
O14 C15 C16 110.0(3) . .
O14 C15 H15A 109.7 . .
C16 C15 H15A 109.7 . .
O14 C15 H15B 109.7 . .
C16 C15 H15B 109.7 . .
H15A C15 H15B 108.2 . .
C15 C16 C17 111.8(4) . .
C15 C16 H16A 109.3 . .
C17 C16 H16A 109.3 . .
C15 C16 H16B 109.3 . .
C17 C16 H16B 109.3 . .
H16A C16 H16B 107.9 . .
C18 C17 C16 112.1(5) . .
C18 C17 H17A 109.2 . .
C16 C17 H17A 109.2 . .
C18 C17 H17B 109.2 . .
C16 C17 H17B 109.2 . .
H17A C17 H17B 107.9 . .
C17 C18 H18A 109.5 . .
C17 C18 H18B 109.5 . .
H18A C18 H18B 109.5 . .
C17 C18 H18C 109.5 . .
H18A C18 H18C 109.5 . .
H18B C18 H18C 109.5 . .
O22 P3 O21 120.01(17) . .
O22 P3 O24 109.71(18) . .
O21 P3 O24 104.89(17) . .
O22 P3 C23 108.61(19) . .
O21 P3 C23 104.59(18) . .
O24 P3 C23 108.5(2) . .
P3 O21 Ho1 128.99(16) . .
N41 C23 P3 115.8(3) . .
N41 C23 H23A 108.3 . .
P3 C23 H23A 108.3 . .
N41 C23 H23B 108.3 . .
P3 C23 H23B 108.3 . .
H23A C23 H23B 107.4 . .
C25A O24 P3 120.8(4) . .
O24 C25A C26A 108.4(9) . .
O24 C25A H25A 110.0 . .
C26A C25A H25A 110.0 . .
O24 C25A H25B 110.0 . .
C26A C25A H25B 110.0 . .
H25A C25A H25B 108.4 . .
C27A C26A C25A 131.3(19) . .
C27A C26A H26A 104.4 . .
C25A C26A H26A 104.4 . .
C27A C26A H26B 104.4 . .
C25A C26A H26B 104.4 . .
H26A C26A H26B 105.6 . .
C26A C27A C28A 105.0(17) . .
C26A C27A H27A 110.8 . .
C28A C27A H27A 110.8 . .
C26A C27A H27B 110.8 . .
C28A C27A H27B 110.8 . .
H27A C27A H27B 108.8 . .
C27A C28A H28A 109.5 . .
C27A C28A H28B 109.5 . .
H28A C28A H28B 109.5 . .
C27A C28A H28C 109.5 . .
H28A C28A H28C 109.5 . .
H28B C28A H28C 109.5 . .
C27B C26B H26C 109.0 . .
C27B C26B H26D 109.0 . .
H26C C26B H26D 107.8 . .
C26B C27B H27C 107.5 . .
C26B C27B H27D 107.5 . .
H27C C27B H27D 107.0 . .
C36 N31 C32 118.6(3) . .
C36 N31 Ho1 121.1(3) . .
C32 N31 Ho1 119.9(3) . .
N31 C32 C33 122.2(4) . .
N31 C32 C45 115.3(3) . .
C33 C32 C45 122.4(4) . .
C32 C33 C34 118.5(4) . .
C32 C33 H33 120.8 . .
C34 C33 H33 120.8 . .
C35 C34 C33 119.9(4) . .
C35 C34 H34 120.0 . .
C33 C34 H34 120.0 . .
C34 C35 C36 118.7(5) . .
C34 C35 H35 120.7 . .
C36 C35 H35 120.7 . .
N31 C36 C35 122.0(4) . .
N31 C36 C37 117.7(3) . .
C35 C36 C37 120.3(4) . .
N38 C37 C36 113.6(4) . .
N38 C37 H37A 108.8 . .
C36 C37 H37A 108.8 . .
N38 C37 H37B 108.8 . .
C36 C37 H37B 108.8 . .
H37A C37 H37B 107.7 . .
C39 N38 C37 111.2(3) . .
C39 N38 C3 108.7(3) . .
C37 N38 C3 108.5(3) . .
C39 N38 Ho1 108.0(2) . .
C37 N38 Ho1 110.5(2) . .
C3 N38 Ho1 109.8(2) . .
N38 C39 C40 112.9(3) . .
N38 C39 H39A 109.0 . .
C40 C39 H39A 109.0 . .
N38 C39 H39B 109.0 . .
C40 C39 H39B 109.0 . .
H39A C39 H39B 107.8 . .
N41 C40 C39 111.9(3) . .
N41 C40 H40A 109.2 . .
C39 C40 H40A 109.2 . .
N41 C40 H40B 109.2 . .
C39 C40 H40B 109.2 . .
H40A C40 H40B 107.9 . .
C42 N41 C23 111.6(3) . .
C42 N41 C40 108.4(3) . .
C23 N41 C40 107.2(3) . .
C42 N41 Ho1 110.0(2) . .
C23 N41 Ho1 108.8(2) . .
C40 N41 Ho1 110.6(2) . .
N41 C42 C43 114.0(3) . .
N41 C42 H42A 108.8 . .
C43 C42 H42A 108.8 . .
N41 C42 H42B 108.8 . .
C43 C42 H42B 108.8 . .
H42A C42 H42B 107.7 . .
N44 C43 C42 114.7(4) . .
N44 C43 H43A 108.6 . .
C42 C43 H43A 108.6 . .
N44 C43 H43B 108.6 . .
C42 C43 H43B 108.6 . .
H43A C43 H43B 107.6 . .
C45 N44 C13 108.3(3) . .
C45 N44 C43 112.3(3) . .
C13 N44 C43 109.0(3) . .
C45 N44 Ho1 106.2(2) . .
C13 N44 Ho1 109.8(2) . .
C43 N44 Ho1 111.1(2) . .
N44 C45 C32 111.7(3) . .
N44 C45 H45A 109.3 . .
C32 C45 H45A 109.3 . .
N44 C45 H45B 109.3 . .
C32 C45 H45B 109.3 . .
H45A C45 H45B 107.9 . .
O71 Ho2 O51 98.95(10) . .
O71 Ho2 O61 80.25(10) . .
O51 Ho2 O61 78.00(9) . .
O71 Ho2 O52 83.34(10) . 2_566
O51 Ho2 O52 77.12(9) . 2_566
O61 Ho2 O52 147.52(9) . 2_566
O71 Ho2 N81 137.49(11) . .
O51 Ho2 N81 111.77(10) . .
O61 Ho2 N81 133.23(10) . .
O52 Ho2 N81 76.05(10) 2_566 .
O71 Ho2 N88 155.00(10) . .
O51 Ho2 N88 73.12(9) . .
O61 Ho2 N88 74.93(10) . .
O52 Ho2 N88 116.64(9) 2_566 .
N81 Ho2 N88 65.75(11) . .
O71 Ho2 N94 71.88(10) . .
O51 Ho2 N94 151.63(10) . .
O61 Ho2 N94 124.69(10) . .
O52 Ho2 N94 75.18(10) 2_566 .
N81 Ho2 N94 67.10(11) . .
N88 Ho2 N94 125.68(10) . .
O71 Ho2 N91 103.85(10) . .
O51 Ho2 N91 137.87(10) . .
O61 Ho2 N91 71.67(10) . .
O52 Ho2 N91 139.96(10) 2_566 .
N81 Ho2 N91 72.46(10) . .
N88 Ho2 N91 71.25(10) . .
N94 Ho2 N91 70.18(11) . .
O52 P11 O51 116.97(16) . .
O52 P11 O54 106.10(15) . .
O51 P11 O54 111.62(15) . .
O52 P11 C53 111.18(17) . .
O51 P11 C53 105.95(17) . .
O54 P11 C53 104.38(17) . .
P11 O51 Ho2 125.73(14) . .
P11 O52 Ho2 131.19(15) . 2_566
N88 C53 P11 111.1(3) . .
N88 C53 H53A 109.4 . .
P11 C53 H53A 109.4 . .
N88 C53 H53B 109.4 . .
P11 C53 H53B 109.4 . .
H53A C53 H53B 108.0 . .
C55A O54 P11 121.4(3) . .
O54 C55A C56A 110.0(7) . .
O54 C55A H55A 109.7 . .
C56A C55A H55A 109.7 . .
O54 C55A H55B 109.7 . .
C56A C55A H55B 109.7 . .
H55A C55A H55B 108.2 . .
C57A C56A C55A 128.8(13) . .
C57A C56A H56A 105.1 . .
C55A C56A H56A 105.1 . .
C57A C56A H56B 105.1 . .
C55A C56A H56B 105.1 . .
H56A C56A H56B 105.9 . .
C56A C57A C58A 114.9(12) . .
C56A C57A H57A 108.5 . .
C58A C57A H57A 108.5 . .
C56A C57A H57B 108.5 . .
C58A C57A H57B 108.5 . .
H57A C57A H57B 107.5 . .
C57A C58A H58A 109.5 . .
C57A C58A H58B 109.5 . .
H58A C58A H58B 109.5 . .
C57A C58A H58C 109.5 . .
H58A C58A H58C 109.5 . .
H58B C58A H58C 109.5 . .
C57B C56B H56C 108.9 . .
C57B C56B H56D 108.9 . .
H56C C56B H56D 107.8 . .
C56B C57B H57C 108.4 . .
C56B C57B H57D 108.4 . .
H57C C57B H57D 107.5 . .
O62 P12 O61 120.02(16) . .
O62 P12 O64 110.31(16) . .
O61 P12 O64 104.52(16) . .
O62 P12 C63 108.55(18) . .
O61 P12 C63 105.03(17) . .
O64 P12 C63 107.75(18) . .
P12 O61 Ho2 128.11(16) . .
N91 C63 P12 114.7(3) . .
N91 C63 H63A 108.6 . .
P12 C63 H63A 108.6 . .
N91 C63 H63B 108.6 . .
P12 C63 H63B 108.6 . .
H63A C63 H63B 107.6 . .
C65 O64 P12 119.4(3) . .
O64 C65 C66 109.1(4) . .
O64 C65 H65A 109.9 . .
C66 C65 H65A 109.9 . .
O64 C65 H65B 109.9 . .
C66 C65 H65B 109.9 . .
H65A C65 H65B 108.3 . .
C65 C66 C67 112.1(5) . .
C65 C66 H66A 109.2 . .
C67 C66 H66A 109.2 . .
C65 C66 H66B 109.2 . .
C67 C66 H66B 109.2 . .
H66A C66 H66B 107.9 . .
C68 C67 C66 111.3(6) . .
C68 C67 H67A 109.4 . .
C66 C67 H67A 109.4 . .
C68 C67 H67B 109.4 . .
C66 C67 H67B 109.4 . .
H67A C67 H67B 108.0 . .
C67 C68 H68A 109.5 . .
C67 C68 H68B 109.5 . .
H68A C68 H68B 109.5 . .
C67 C68 H68C 109.5 . .
H68A C68 H68C 109.5 . .
H68B C68 H68C 109.5 . .
O72 P13 O71 117.35(18) . .
O72 P13 O74 106.64(18) . .
O71 P13 O74 109.82(18) . .
O72 P13 C73 112.8(2) . .
O71 P13 C73 104.52(18) . .
O74 P13 C73 105.06(19) . .
P13 O71 Ho2 129.31(16) . .
N94 C73 P13 111.2(3) . .
N94 C73 H73A 109.4 . .
P13 C73 H73A 109.4 . .
N94 C73 H73B 109.4 . .
P13 C73 H73B 109.4 . .
H73A C73 H73B 108.0 . .
C75A O74 P13 121.2(3) . .
O74 C75A C76A 109.4(5) . .
O74 C75A H75A 109.8 . .
C76A C75A H75A 109.8 . .
O74 C75A H75B 109.8 . .
C76A C75A H75B 109.8 . .
H75A C75A H75B 108.2 . .
C77A C76A C75A 118.7(6) . .
C77A C76A H76A 107.6 . .
C75A C76A H76A 107.6 . .
C77A C76A H76B 107.6 . .
C75A C76A H76B 107.6 . .
H76A C76A H76B 107.1 . .
C76A C77A C78A 97.3(7) . .
C76A C77A H77A 112.3 . .
C78A C77A H77A 112.3 . .
C76A C77A H77B 112.3 . .
C78A C77A H77B 112.3 . .
H77A C77A H77B 109.9 . .
C77A C78A H78A 109.5 . .
C77A C78A H78B 109.5 . .
H78A C78A H78B 109.5 . .
C77A C78A H78C 109.5 . .
H78A C78A H78C 109.5 . .
H78B C78A H78C 109.5 . .
H78D C78B H78E 109.5 . .
H78D C78B H78F 109.5 . .
H78E C78B H78F 109.5 . .
C86 N81 C82 118.7(3) . .
C86 N81 Ho2 120.4(3) . .
C82 N81 Ho2 120.6(3) . .
N81 C82 C83 121.6(4) . .
N81 C82 C95 117.3(3) . .
C83 C82 C95 121.0(4) . .
C84 C83 C82 119.0(4) . .
C84 C83 H83 120.5 . .
C82 C83 H83 120.5 . .
C83 C84 C85 119.6(4) . .
C83 C84 H84 120.2 . .
C85 C84 H84 120.2 . .
C84 C85 C86 118.9(4) . .
C84 C85 H85 120.6 . .
C86 C85 H85 120.6 . .
N81 C86 C85 122.2(4) . .
N81 C86 C87 115.2(3) . .
C85 C86 C87 122.6(4) . .
N88 C87 C86 111.7(3) . .
N88 C87 H87A 109.3 . .
C86 C87 H87A 109.3 . .
N88 C87 H87B 109.3 . .
C86 C87 H87B 109.3 . .
H87A C87 H87B 107.9 . .
C53 N88 C87 108.7(3) . .
C53 N88 C89 109.4(3) . .
C87 N88 C89 112.1(3) . .
C53 N88 Ho2 109.2(2) . .
C87 N88 Ho2 107.6(2) . .
C89 N88 Ho2 109.8(2) . .
N88 C89 C90 115.5(3) . .
N88 C89 H89A 108.4 . .
C90 C89 H89A 108.4 . .
N88 C89 H89B 108.4 . .
C90 C89 H89B 108.4 . .
H89A C89 H89B 107.5 . .
N91 C90 C89 114.0(3) . .
N91 C90 H90A 108.7 . .
C89 C90 H90A 108.7 . .
N91 C90 H90B 108.7 . .
C89 C90 H90B 108.7 . .
H90A C90 H90B 107.6 . .
C90 N91 C92 108.8(3) . .
C90 N91 C63 111.1(3) . .
C92 N91 C63 106.8(3) . .
C90 N91 Ho2 110.0(2) . .
C92 N91 Ho2 110.8(2) . .
C63 N91 Ho2 109.4(2) . .
N91 C92 C93 111.4(3) . .
N91 C92 H92A 109.4 . .
C93 C92 H92A 109.4 . .
N91 C92 H92B 109.4 . .
C93 C92 H92B 109.4 . .
H92A C92 H92B 108.0 . .
N94 C93 C92 112.1(4) . .
N94 C93 H93A 109.2 . .
C92 C93 H93A 109.2 . .
N94 C93 H93B 109.2 . .
C92 C93 H93B 109.2 . .
H93A C93 H93B 107.9 . .
C95 N94 C73 108.4(3) . .
C95 N94 C93 111.2(3) . .
C73 N94 C93 109.3(3) . .
C95 N94 Ho2 111.3(2) . .
C73 N94 Ho2 109.4(2) . .
C93 N94 Ho2 107.2(2) . .
N94 C95 C82 114.6(3) . .
N94 C95 H95A 108.6 . .
C82 C95 H95A 108.6 . .
N94 C95 H95B 108.6 . .
C82 C95 H95B 108.6 . .
H95A C95 H95B 107.6 . .
HW1A OW1 HW1B 111(5) . .
HW2A OW2 HW2B 104(5) . .
HW3A OW3 HW3B 104(5) . .
HW4A OW4 HW4B 102(5) . .
HW5A OW5 HW5B 115(6) . .
HW6A OW6 HW6B 104(5) . .
HW7A OW7 HW7B 119(5) . .
HW9A OW9 HW9B 93(7) . .

loop_
_geom_bond_atom_site_label_1
_geom_bond_atom_site_label_2
_geom_bond_distance
_geom_bond_site_symmetry_2
Ho1 O1 2.240(3) .
Ho1 O11 2.288(3) .
Ho1 O21 2.293(3) .
Ho1 O12 2.323(3) 2_557
Ho1 N31 2.479(3) .
Ho1 N44 2.606(3) .
Ho1 N38 2.609(3) .
Ho1 N41 2.635(3) .
P1 O2 1.483(3) .
P1 O1 1.504(3) .
P1 O4 1.593(3) .
P1 C3 1.823(4) .
C3 N38 1.491(5) .
C3 H3A 0.9900 .
C3 H3B 0.9900 .
O4 C5A 1.402(7) .
C5A C6A 1.466(19) .
C5A H5A1 0.9900 .
C5A H5A2 0.9900 .
C6A C7A 1.51(2) .
C6A H6A1 0.9900 .
C6A H6A2 0.9900 .
C7A C8A 1.423(18) .
C7A H7A1 0.9900 .
C7A H7A2 0.9900 .
C8A H8A1 0.9800 .
C8A H8A2 0.9800 .
C8A H8A3 0.9800 .
C6B C7B 1.55(2) .
C6B H6B1 0.9900 .
C6B H6B2 0.9900 .
C7B C8B 1.477(18) .
C7B H7B1 0.9900 .
C7B H7B2 0.9900 .
C8B H8B1 0.9800 .
C8B H8B2 0.9800 .
C8B H8B3 0.9800 .
P2 O12 1.501(3) .
P2 O11 1.507(3) .
P2 O14 1.586(3) .
P2 C13 1.820(4) .
O12 Ho1 2.323(3) 2_557
C13 N44 1.490(5) .
C13 H13A 0.9900 .
C13 H13B 0.9900 .
O14 C15 1.465(5) .
C15 C16 1.490(6) .
C15 H15A 0.9900 .
C15 H15B 0.9900 .
C16 C17 1.538(7) .
C16 H16A 0.9900 .
C16 H16B 0.9900 .
C17 C18 1.528(8) .
C17 H17A 0.9900 .
C17 H17B 0.9900 .
C18 H18A 0.9800 .
C18 H18B 0.9800 .
C18 H18C 0.9800 .
P3 O22 1.487(3) .
P3 O21 1.505(3) .
P3 O24 1.598(3) .
P3 C23 1.822(5) .
C23 N41 1.487(5) .
C23 H23A 0.9900 .
C23 H23B 0.9900 .
O24 C25A 1.454(7) .
C25A C26A 1.461(19) .
C25A H25A 0.9900 .
C25A H25B 0.9900 .
C26A C27A 1.28(2) .
C26A H26A 0.9900 .
C26A H26B 0.9900 .
C27A C28A 1.50(3) .
C27A H27A 0.9900 .
C27A H27B 0.9900 .
C28A H28A 0.9800 .
C28A H28B 0.9800 .
C28A H28C 0.9800 .
C26B C27B 1.49(2) .
C26B H26C 0.9900 .
C26B H26D 0.9900 .
C27B H27C 0.9900 .
C27B H27D 0.9900 .
N31 C36 1.342(6) .
N31 C32 1.354(5) .
C32 C33 1.379(6) .
C32 C45 1.501(6) .
C33 C34 1.384(7) .
C33 H33 0.9500 .
C34 C35 1.374(7) .
C34 H34 0.9500 .
C35 C36 1.391(6) .
C35 H35 0.9500 .
C36 C37 1.508(6) .
C37 N38 1.486(5) .
C37 H37A 0.9900 .
C37 H37B 0.9900 .
N38 C39 1.484(5) .
C39 C40 1.513(6) .
C39 H39A 0.9900 .
C39 H39B 0.9900 .
C40 N41 1.503(6) .
C40 H40A 0.9900 .
C40 H40B 0.9900 .
N41 C42 1.486(5) .
C42 C43 1.520(6) .
C42 H42A 0.9900 .
C42 H42B 0.9900 .
C43 N44 1.495(5) .
C43 H43A 0.9900 .
C43 H43B 0.9900 .
N44 C45 1.476(5) .
C45 H45A 0.9900 .
C45 H45B 0.9900 .
Ho2 O71 2.241(3) .
Ho2 O51 2.298(3) .
Ho2 O61 2.302(3) .
Ho2 O52 2.327(3) 2_566
Ho2 N81 2.503(3) .
Ho2 N88 2.589(3) .
Ho2 N94 2.592(4) .
Ho2 N91 2.603(3) .
P11 O52 1.500(3) .
P11 O51 1.501(3) .
P11 O54 1.588(3) .
P11 C53 1.818(4) .
O52 Ho2 2.327(3) 2_566
C53 N88 1.486(5) .
C53 H53A 0.9900 .
C53 H53B 0.9900 .
O54 C55A 1.446(7) .
C55A C56A 1.486(15) .
C55A H55A 0.9900 .
C55A H55B 0.9900 .
C56A C57A 1.28(2) .
C56A H56A 0.9900 .
C56A H56B 0.9900 .
C57A C58A 1.553(14) .
C57A H57A 0.9900 .
C57A H57B 0.9900 .
C58A H58A 0.9800 .
C58A H58B 0.9800 .
C58A H58C 0.9800 .
C56B C57B 1.58(2) .
C56B H56C 0.9900 .
C56B H56D 0.9900 .
C57B H57C 0.9900 .
C57B H57D 0.9900 .
P12 O62 1.486(3) .
P12 O61 1.512(3) .
P12 O64 1.599(3) .
P12 C63 1.817(4) .
C63 N91 1.513(5) .
C63 H63A 0.9900 .
C63 H63B 0.9900 .
O64 C65 1.445(5) .
C65 C66 1.491(7) .
C65 H65A 0.9900 .
C65 H65B 0.9900 .
C66 C67 1.547(8) .
C66 H66A 0.9900 .
C66 H66B 0.9900 .
C67 C68 1.512(8) .
C67 H67A 0.9900 .
C67 H67B 0.9900 .
C68 H68A 0.9800 .
C68 H68B 0.9800 .
C68 H68C 0.9800 .
P13 O72 1.480(3) .
P13 O71 1.507(3) .
P13 O74 1.602(3) .
P13 C73 1.817(4) .
C73 N94 1.489(5) .
C73 H73A 0.9900 .
C73 H73B 0.9900 .
O74 C75A 1.436(7) .
C75A C76A 1.507(8) .
C75A H75A 0.9900 .
C75A H75B 0.9900 .
C76A C77A 1.428(8) .
C76A H76A 0.9900 .
C76A H76B 0.9900 .
C77A C78A 1.641(12) .
C77A H77A 0.9900 .
C77A H77B 0.9900 .
C78A H78A 0.9800 .
C78A H78B 0.9800 .
C78A H78C 0.9800 .
C78B H78D 0.9800 .
C78B H78E 0.9800 .
C78B H78F 0.9800 .
N81 C86 1.344(5) .
N81 C82 1.352(5) .
C82 C83 1.393(6) .
C82 C95 1.496(6) .
C83 C84 1.375(7) .
C83 H83 0.9500 .
C84 C85 1.377(7) .
C84 H84 0.9500 .
C85 C86 1.387(5) .
C85 H85 0.9500 .
C86 C87 1.501(6) .
C87 N88 1.488(5) .
C87 H87A 0.9900 .
C87 H87B 0.9900 .
N88 C89 1.495(5) .
C89 C90 1.520(6) .
C89 H89A 0.9900 .
C89 H89B 0.9900 .
C90 N91 1.487(5) .
C90 H90A 0.9900 .
C90 H90B 0.9900 .
N91 C92 1.502(5) .
C92 C93 1.512(6) .
C92 H92A 0.9900 .
C92 H92B 0.9900 .
C93 N94 1.494(5) .
C93 H93A 0.9900 .
C93 H93B 0.9900 .
N94 C95 1.485(5) .
C95 H95A 0.9900 .
C95 H95B 0.9900 .
OW1 HW1A 0.94(2) .
OW1 HW1B 0.938(19) .
OW2 HW2A 0.95(2) .
OW2 HW2B 0.94(2) .
OW3 HW3A 0.938(19) .
OW3 HW3B 0.93(2) .
OW4 HW4A 0.96(2) .
OW4 HW4B 0.96(2) .
OW5 HW5A 0.96(2) .
OW5 HW5B 0.98(2) .
OW6 HW6A 0.94(2) .
OW6 HW6B 0.95(2) .
OW7 HW7A 0.98(2) .
OW7 HW7B 0.96(2) .
OW9 HW9A 0.98(2) .
OW9 HW9B 0.97(2) .

loop_
_geom_torsion_atom_site_label_1
_geom_torsion_atom_site_label_2
_geom_torsion_atom_site_label_3
_geom_torsion_atom_site_label_4
_geom_torsion
_geom_torsion_site_symmetry_1
_geom_torsion_site_symmetry_4
O2 P1 O1 Ho1 112.4(2) . .
O4 P1 O1 Ho1 -126.3(2) . .
C3 P1 O1 Ho1 -14.1(3) . .
O11 Ho1 O1 P1 150.2(2) . .
O21 Ho1 O1 P1 -134.0(2) . .
O12 Ho1 O1 P1 72.8(2) 2_557 .
N31 Ho1 O1 P1 13.2(3) . .
N44 Ho1 O1 P1 -140.6(2) . .
N38 Ho1 O1 P1 -4.0(2) . .
N41 Ho1 O1 P1 -66.2(2) . .
O2 P1 C3 N38 -93.2(3) . .
O1 P1 C3 N38 36.0(3) . .
O4 P1 C3 N38 151.6(3) . .
O2 P1 O4 C5A -173.7(4) . .
O1 P1 O4 C5A 58.1(4) . .
C3 P1 O4 C5A -53.3(4) . .
P1 O4 C5A C6A 112.3(9) . .
O4 C5A C6A C7A 57.1(18) . .
C5A C6A C7A C8A -176.8(15) . .
O12 P2 O11 Ho1 110.3(2) . .
O14 P2 O11 Ho1 -127.47(18) . .
C13 P2 O11 Ho1 -14.1(2) . .
O1 Ho1 O11 P2 151.48(19) . .
O21 Ho1 O11 P2 73.81(19) . .
O12 Ho1 O11 P2 -127.5(2) 2_557 .
N31 Ho1 O11 P2 -58.5(2) . .
N44 Ho1 O11 P2 -4.07(18) . .
N38 Ho1 O11 P2 -140.3(2) . .
N41 Ho1 O11 P2 27.8(3) . .
O11 P2 O12 Ho1 16.2(3) . 2_557
O14 P2 O12 Ho1 -108.8(2) . 2_557
C13 P2 O12 Ho1 137.8(2) . 2_557
O12 P2 C13 N44 -91.6(3) . .
O11 P2 C13 N44 36.4(3) . .
O14 P2 C13 N44 154.2(3) . .
O12 P2 O14 C15 171.9(3) . .
O11 P2 O14 C15 43.5(3) . .
C13 P2 O14 C15 -70.5(3) . .
P2 O14 C15 C16 126.7(3) . .
O14 C15 C16 C17 -170.3(4) . .
C15 C16 C17 C18 -176.7(5) . .
O22 P3 O21 Ho1 -113.3(2) . .
O24 P3 O21 Ho1 122.8(2) . .
C23 P3 O21 Ho1 8.7(3) . .
O1 Ho1 O21 P3 89.2(2) . .
O11 Ho1 O21 P3 -168.5(2) . .
O12 Ho1 O21 P3 148.30(17) 2_557 .
N31 Ho1 O21 P3 -60.1(3) . .
N44 Ho1 O21 P3 -93.7(2) . .
N38 Ho1 O21 P3 28.9(2) . .
N41 Ho1 O21 P3 -20.06(19) . .
O22 P3 C23 N41 148.9(3) . .
O21 P3 C23 N41 19.7(4) . .
O24 P3 C23 N41 -91.9(3) . .
O22 P3 O24 C25A 32.2(5) . .
O21 P3 O24 C25A 162.4(5) . .
C23 P3 O24 C25A -86.3(5) . .
P3 O24 C25A C26A 141.4(10) . .
O24 C25A C26A C27A 43(3) . .
C25A C26A C27A C28A 92(2) . .
O1 Ho1 N31 C36 -10.6(4) . .
O11 Ho1 N31 C36 -144.3(3) . .
O21 Ho1 N31 C36 121.9(3) . .
O12 Ho1 N31 C36 -73.0(3) 2_557 .
N44 Ho1 N31 C36 157.7(3) . .
N38 Ho1 N31 C36 7.1(3) . .
N41 Ho1 N31 C36 82.0(3) . .
O1 Ho1 N31 C32 176.7(3) . .
O11 Ho1 N31 C32 42.9(3) . .
O21 Ho1 N31 C32 -50.9(3) . .
O12 Ho1 N31 C32 114.3(3) 2_557 .
N44 Ho1 N31 C32 -15.1(3) . .
N38 Ho1 N31 C32 -165.6(3) . .
N41 Ho1 N31 C32 -90.7(3) . .
C36 N31 C32 C33 0.8(6) . .
Ho1 N31 C32 C33 173.7(3) . .
C36 N31 C32 C45 -179.4(4) . .
Ho1 N31 C32 C45 -6.5(5) . .
N31 C32 C33 C34 -1.7(7) . .
C45 C32 C33 C34 178.5(4) . .
C32 C33 C34 C35 1.2(7) . .
C33 C34 C35 C36 0.2(7) . .
C32 N31 C36 C35 0.7(6) . .
Ho1 N31 C36 C35 -172.1(3) . .
C32 N31 C36 C37 -177.7(4) . .
Ho1 N31 C36 C37 9.4(5) . .
C34 C35 C36 N31 -1.2(7) . .
C34 C35 C36 C37 177.2(4) . .
N31 C36 C37 N38 -31.0(5) . .
C35 C36 C37 N38 150.5(4) . .
C36 C37 N38 C39 -85.0(4) . .
C36 C37 N38 C3 155.4(3) . .
C36 C37 N38 Ho1 35.0(4) . .
P1 C3 N38 C39 78.0(4) . .
P1 C3 N38 C37 -160.9(3) . .
P1 C3 N38 Ho1 -40.0(3) . .
O1 Ho1 N38 C39 -92.6(2) . .
O11 Ho1 N38 C39 -167.2(2) . .
O21 Ho1 N38 C39 -28.1(3) . .
O12 Ho1 N38 C39 179.8(3) 2_557 .
N31 Ho1 N38 C39 100.0(3) . .
N44 Ho1 N38 C39 66.6(3) . .
N41 Ho1 N38 C39 21.5(2) . .
O1 Ho1 N38 C37 145.5(3) . .
O11 Ho1 N38 C37 70.9(3) . .
O21 Ho1 N38 C37 -150.1(2) . .
O12 Ho1 N38 C37 57.9(3) 2_557 .
N31 Ho1 N38 C37 -21.9(2) . .
N44 Ho1 N38 C37 -55.3(3) . .
N41 Ho1 N38 C37 -100.4(3) . .
O1 Ho1 N38 C3 25.8(2) . .
O11 Ho1 N38 C3 -48.8(4) . .
O21 Ho1 N38 C3 90.2(3) . .
O12 Ho1 N38 C3 -61.8(3) 2_557 .
N31 Ho1 N38 C3 -141.6(3) . .
N44 Ho1 N38 C3 -175.0(2) . .
N41 Ho1 N38 C3 139.9(3) . .
C37 N38 C39 C40 70.9(4) . .
C3 N38 C39 C40 -169.6(3) . .
Ho1 N38 C39 C40 -50.6(4) . .
N38 C39 C40 N41 60.7(5) . .
P3 C23 N41 C42 88.5(4) . .
P3 C23 N41 C40 -152.9(3) . .
P3 C23 N41 Ho1 -33.2(4) . .
C39 C40 N41 C42 -156.5(3) . .
C39 C40 N41 C23 82.8(4) . .
C39 C40 N41 Ho1 -35.7(4) . .
O1 Ho1 N41 C42 -169.3(3) . .
O11 Ho1 N41 C42 -47.3(3) . .
O21 Ho1 N41 C42 -95.2(3) . .
O12 Ho1 N41 C42 94.0(3) 2_557 .
N31 Ho1 N41 C42 55.5(3) . .
N44 Ho1 N41 C42 -14.9(3) . .
N38 Ho1 N41 C42 127.1(3) . .
O1 Ho1 N41 C23 -46.7(3) . .
O11 Ho1 N41 C23 75.3(3) . .
O21 Ho1 N41 C23 27.4(3) . .
O12 Ho1 N41 C23 -143.4(2) 2_557 .
N31 Ho1 N41 C23 178.1(3) . .
N44 Ho1 N41 C23 107.7(3) . .
N38 Ho1 N41 C23 -110.3(3) . .
O1 Ho1 N41 C40 70.9(3) . .
O11 Ho1 N41 C40 -167.1(2) . .
O21 Ho1 N41 C40 145.0(3) . .
O12 Ho1 N41 C40 -25.8(3) 2_557 .
N31 Ho1 N41 C40 -64.3(2) . .
N44 Ho1 N41 C40 -134.8(3) . .
N38 Ho1 N41 C40 7.3(2) . .
C23 N41 C42 C43 -80.9(4) . .
C40 N41 C42 C43 161.2(4) . .
Ho1 N41 C42 C43 40.1(4) . .
N41 C42 C43 N44 -53.8(5) . .
P2 C13 N44 C45 75.5(3) . .
P2 C13 N44 C43 -162.0(3) . .
P2 C13 N44 Ho1 -40.0(3) . .
C42 C43 N44 C45 -82.4(4) . .
C42 C43 N44 C13 157.6(3) . .
C42 C43 N44 Ho1 36.4(4) . .
O1 Ho1 N44 C45 -166.2(2) . .
O11 Ho1 N44 C45 -91.1(2) . .
O21 Ho1 N44 C45 -173.0(3) . .
O12 Ho1 N44 C45 -24.1(3) 2_557 .
N31 Ho1 N44 C45 33.0(2) . .
N38 Ho1 N44 C45 66.7(3) . .
N41 Ho1 N44 C45 111.7(3) . .
O1 Ho1 N44 C13 -49.3(4) . .
O11 Ho1 N44 C13 25.8(2) . .
O21 Ho1 N44 C13 -56.1(2) . .
O12 Ho1 N44 C13 92.8(3) 2_557 .
N31 Ho1 N44 C13 150.0(3) . .
N38 Ho1 N44 C13 -176.3(2) . .
N41 Ho1 N44 C13 -131.4(3) . .
O1 Ho1 N44 C43 71.4(4) . .
O11 Ho1 N44 C43 146.5(3) . .
O21 Ho1 N44 C43 64.6(3) . .
O12 Ho1 N44 C43 -146.5(2) 2_557 .
N31 Ho1 N44 C43 -89.4(3) . .
N38 Ho1 N44 C43 -55.7(3) . .
N41 Ho1 N44 C43 -10.7(2) . .
C13 N44 C45 C32 -167.9(3) . .
C43 N44 C45 C32 71.7(4) . .
Ho1 N44 C45 C32 -50.0(4) . .
N31 C32 C45 N44 40.2(5) . .
C33 C32 C45 N44 -140.0(4) . .
O52 P11 O51 Ho2 108.46(19) . .
O54 P11 O51 Ho2 -129.10(17) . .
C53 P11 O51 Ho2 -16.1(2) . .
O71 Ho2 O51 P11 152.85(18) . .
O61 Ho2 O51 P11 74.90(18) . .
O52 Ho2 O51 P11 -126.15(19) 2_566 .
N81 Ho2 O51 P11 -57.1(2) . .
N88 Ho2 O51 P11 -2.78(17) . .
N94 Ho2 O51 P11 -138.9(2) . .
N91 Ho2 O51 P11 30.5(3) . .
O51 P11 O52 Ho2 18.7(3) . 2_566
O54 P11 O52 Ho2 -106.6(2) . 2_566
C53 P11 O52 Ho2 140.5(2) . 2_566
O52 P11 C53 N88 -89.5(3) . .
O51 P11 C53 N88 38.5(3) . .
O54 P11 C53 N88 156.5(2) . .
O52 P11 O54 C55A 150.7(4) . .
O51 P11 O54 C55A 22.2(4) . .
C53 P11 O54 C55A -91.8(4) . .
P11 O54 C55A C56A 146.1(8) . .
O54 C55A C56A C57A -41(2) . .
C55A C56A C57A C58A -169.4(13) . .
O62 P12 O61 Ho2 -112.4(2) . .
O64 P12 O61 Ho2 123.28(19) . .
C63 P12 O61 Ho2 10.0(2) . .
O71 Ho2 O61 P12 86.6(2) . .
O51 Ho2 O61 P12 -171.9(2) . .
O52 Ho2 O61 P12 147.36(16) 2_566 .
N81 Ho2 O61 P12 -63.2(2) . .
N88 Ho2 O61 P12 -96.4(2) . .
N94 Ho2 O61 P12 26.8(2) . .
N91 Ho2 O61 P12 -21.59(18) . .
O62 P12 C63 N91 148.5(3) . .
O61 P12 C63 N91 19.0(3) . .
O64 P12 C63 N91 -92.0(3) . .
O62 P12 O64 C65 41.2(4) . .
O61 P12 O64 C65 171.5(3) . .
C63 P12 O64 C65 -77.2(3) . .
P12 O64 C65 C66 174.7(3) . .
O64 C65 C66 C67 -72.3(6) . .
C65 C66 C67 C68 -171.1(5) . .
O72 P13 O71 Ho2 117.9(2) . .
O74 P13 O71 Ho2 -120.1(2) . .
C73 P13 O71 Ho2 -7.9(3) . .
O51 Ho2 O71 P13 143.0(2) . .
O61 Ho2 O71 P13 -140.9(2) . .
O52 Ho2 O71 P13 67.2(2) 2_566 .
N81 Ho2 O71 P13 6.4(3) . .
N88 Ho2 O71 P13 -147.9(2) . .
N94 Ho2 O71 P13 -9.3(2) . .
N91 Ho2 O71 P13 -72.7(2) . .
O72 P13 C73 N94 -95.5(3) . .
O71 P13 C73 N94 33.1(3) . .
O74 P13 C73 N94 148.7(3) . .
O72 P13 O74 C75A 171.6(4) . .
O71 P13 O74 C75A 43.5(4) . .
C73 P13 O74 C75A -68.4(4) . .
P13 O74 C75A C76A 123.0(4) . .
O74 C75A C76A C77A 53.1(8) . .
C75A C76A C77A C78A -168.3(8) . .
O71 Ho2 N81 C86 176.9(3) . .
O51 Ho2 N81 C86 43.8(3) . .
O61 Ho2 N81 C86 -50.1(3) . .
O52 Ho2 N81 C86 113.5(3) 2_566 .
N88 Ho2 N81 C86 -14.7(3) . .
N94 Ho2 N81 C86 -166.9(3) . .
N91 Ho2 N81 C86 -91.6(3) . .
O71 Ho2 N81 C82 -9.8(4) . .
O51 Ho2 N81 C82 -143.0(3) . .
O61 Ho2 N81 C82 123.1(3) . .
O52 Ho2 N81 C82 -73.2(3) 2_566 .
N88 Ho2 N81 C82 158.6(3) . .
N94 Ho2 N81 C82 6.3(3) . .
N91 Ho2 N81 C82 81.7(3) . .
C86 N81 C82 C83 -0.2(6) . .
Ho2 N81 C82 C83 -173.6(3) . .
C86 N81 C82 C95 -177.0(4) . .
Ho2 N81 C82 C95 9.6(5) . .
N81 C82 C83 C84 0.2(7) . .
C95 C82 C83 C84 176.9(4) . .
C82 C83 C84 C85 -0.2(7) . .
C83 C84 C85 C86 0.0(7) . .
C82 N81 C86 C85 0.1(6) . .
Ho2 N81 C86 C85 173.4(3) . .
C82 N81 C86 C87 -179.8(3) . .
Ho2 N81 C86 C87 -6.5(4) . .
C84 C85 C86 N81 0.0(6) . .
C84 C85 C86 C87 179.9(4) . .
N81 C86 C87 N88 38.7(5) . .
C85 C86 C87 N88 -141.2(4) . .
P11 C53 N88 C87 76.0(3) . .
P11 C53 N88 C89 -161.3(3) . .
P11 C53 N88 Ho2 -41.1(3) . .
C86 C87 N88 C53 -167.0(3) . .
C86 C87 N88 C89 72.0(4) . .
C86 C87 N88 Ho2 -48.9(3) . .
O71 Ho2 N88 C53 -48.8(4) . .
O51 Ho2 N88 C53 25.8(2) . .
O61 Ho2 N88 C53 -56.0(2) . .
O52 Ho2 N88 C53 91.4(2) 2_566 .
N81 Ho2 N88 C53 150.0(3) . .
N94 Ho2 N88 C53 -178.1(2) . .
N91 Ho2 N88 C53 -131.4(2) . .
O71 Ho2 N88 C87 -166.6(2) . .
O51 Ho2 N88 C87 -92.0(2) . .
O61 Ho2 N88 C87 -173.8(2) . .
O52 Ho2 N88 C87 -26.4(3) 2_566 .
N81 Ho2 N88 C87 32.2(2) . .
N94 Ho2 N88 C87 64.1(3) . .
N91 Ho2 N88 C87 110.8(2) . .
O71 Ho2 N88 C89 71.1(4) . .
O51 Ho2 N88 C89 145.7(3) . .
O61 Ho2 N88 C89 64.0(2) . .
O52 Ho2 N88 C89 -148.7(2) 2_566 .
N81 Ho2 N88 C89 -90.1(2) . .
N94 Ho2 N88 C89 -58.2(3) . .
N91 Ho2 N88 C89 -11.4(2) . .
C53 N88 C89 C90 156.7(3) . .
C87 N88 C89 C90 -82.6(4) . .
Ho2 N88 C89 C90 36.9(4) . .
N88 C89 C90 N91 -53.4(5) . .
C89 C90 N91 C92 159.9(3) . .
C89 C90 N91 C63 -82.8(4) . .
C89 C90 N91 Ho2 38.5(4) . .
P12 C63 N91 C90 87.7(4) . .
P12 C63 N91 C92 -153.9(3) . .
P12 C63 N91 Ho2 -33.9(3) . .
O71 Ho2 N91 C90 -168.2(2) . .
O51 Ho2 N91 C90 -47.5(3) . .
O61 Ho2 N91 C90 -93.6(3) . .
O52 Ho2 N91 C90 95.6(3) 2_566 .
N81 Ho2 N91 C90 55.9(2) . .
N88 Ho2 N91 C90 -13.8(2) . .
N94 Ho2 N91 C90 127.2(3) . .
O71 Ho2 N91 C92 71.5(3) . .
O51 Ho2 N91 C92 -167.7(2) . .
O61 Ho2 N91 C92 146.1(3) . .
O52 Ho2 N91 C92 -24.6(3) 2_566 .
N81 Ho2 N91 C92 -64.4(3) . .
N88 Ho2 N91 C92 -134.0(3) . .
N94 Ho2 N91 C92 7.0(2) . .
O71 Ho2 N91 C63 -46.0(3) . .
O51 Ho2 N91 C63 74.8(3) . .
O61 Ho2 N91 C63 28.6(2) . .
O52 Ho2 N91 C63 -142.1(2) 2_566 .
N81 Ho2 N91 C63 178.1(3) . .
N88 Ho2 N91 C63 108.5(3) . .
N94 Ho2 N91 C63 -110.5(3) . .
C90 N91 C92 C93 -157.2(3) . .
C63 N91 C92 C93 82.9(4) . .
Ho2 N91 C92 C93 -36.2(4) . .
N91 C92 C93 N94 62.0(5) . .
P13 C73 N94 C95 -162.0(3) . .
P13 C73 N94 C93 76.7(4) . .
P13 C73 N94 Ho2 -40.3(3) . .
C92 C93 N94 C95 70.0(4) . .
C92 C93 N94 C73 -170.4(3) . .
C92 C93 N94 Ho2 -51.9(4) . .
O71 Ho2 N94 C95 147.9(3) . .
O51 Ho2 N94 C95 73.1(3) . .
O61 Ho2 N94 C95 -148.4(2) . .
O52 Ho2 N94 C95 60.2(3) 2_566 .
N81 Ho2 N94 C95 -20.7(2) . .
N88 Ho2 N94 C95 -52.2(3) . .
N91 Ho2 N94 C95 -99.4(3) . .
O71 Ho2 N94 C73 28.1(2) . .
O51 Ho2 N94 C73 -46.7(4) . .
O61 Ho2 N94 C73 91.8(3) . .
O52 Ho2 N94 C73 -59.6(2) 2_566 .
N81 Ho2 N94 C73 -140.5(3) . .
N88 Ho2 N94 C73 -172.0(2) . .
N91 Ho2 N94 C73 140.8(3) . .
O71 Ho2 N94 C93 -90.2(3) . .
O51 Ho2 N94 C93 -165.1(2) . .
O61 Ho2 N94 C93 -26.6(3) . .
O52 Ho2 N94 C93 -178.0(3) 2_566 .
N81 Ho2 N94 C93 101.2(3) . .
N88 Ho2 N94 C93 69.6(3) . .
N91 Ho2 N94 C93 22.4(2) . .
C73 N94 C95 C82 154.3(4) . .
C93 N94 C95 C82 -85.6(4) . .
Ho2 N94 C95 C82 33.9(4) . .
N81 C82 C95 N94 -30.1(5) . .
C83 C82 C95 N94 153.1(4) . .
